data_2203802
loop_
_publ_author_name
'Lo, Kong Mun'
'Ng, Seik Weng'

_publ_section_title
;
 2,5-Bis[(cyclopentyldiphenylstannyl)sulfanyl]-1,3,4-thiadiazole
;
_journal_issue 6
_journal_name_full 'Acta Crystallographica Section E'
_journal_page_first m715
_journal_page_last m716
_journal_paper_doi 10.1107/S1600536804010190
_journal_volume 60
_journal_year 2004
_chemical_formula_iupac '[Sn2 (C5 H9)2 (C6 H5)4 (C2 N2 S3)]'
_chemical_formula_moiety 'C36 H38 N2 S3 Sn2'
_chemical_formula_sum 'C36 H38 N2 S3 Sn2'
_chemical_formula_weight 832.24
_chemical_name_systematic
;
2,5-Bis[(cyclopentyldiphenylstannyl)sulfanyl]-1,3,4-thiadiazole
;
_space_group_IT_number 4
_symmetry_cell_setting monoclinic
_symmetry_space_group_name_Hall 'P 2yb'
_symmetry_space_group_name_H-M 'P 1 21 1'
_atom_sites_solution_hydrogens geom
_atom_sites_solution_primary direct
_atom_sites_solution_secondary difmap
_audit_creation_method SHELXL-97
_cell_angle_alpha 90.00
_cell_angle_beta 108.883(6)
_cell_angle_gamma 90.00
_cell_formula_units_Z 2
_cell_length_a 9.9680(10)
_cell_length_b 18.381(2)
_cell_length_c 10.2150(10)
_cell_measurement_reflns_used 25
_cell_measurement_temperature 298(2)
_cell_measurement_theta_max 14.0
_cell_measurement_theta_min 12.0
_cell_volume 1770.9(3)
_computing_cell_refinement 'CAD-4 VAX/PC Fortran System (Enraf-Nonius, 1988)'
_computing_data_collection 'CAD-4/PC (Kretschmar, 1994)'
_computing_data_reduction 'XCAD4 (Harms, 1997) in WinGX (Farrugia, 1999)'
_computing_molecular_graphics 'ORTEPII (Johnson, 1976)'
_computing_publication_material SHELXL97
_computing_structure_refinement 'SHELXL97 (Sheldrick, 1997)'
_computing_structure_solution 'SHELXS97 (Sheldrick, 1997)'
_diffrn_ambient_temperature 298(2)
_diffrn_measured_fraction_theta_full 1.00
_diffrn_measured_fraction_theta_max 1.00
_diffrn_measurement_device_type 'Enraf-Nonius CAD-4'
_diffrn_measurement_method \w-2\q
_diffrn_radiation_monochromator graphite
_diffrn_radiation_source 'fine-focus sealed tube'
_diffrn_radiation_type MoK\a
_diffrn_radiation_wavelength 0.71073
_diffrn_reflns_av_R_equivalents 0.016
_diffrn_reflns_av_sigmaI/netI 0.035
_diffrn_reflns_limit_h_max 0
_diffrn_reflns_limit_h_min -11
_diffrn_reflns_limit_k_max 0
_diffrn_reflns_limit_k_min -21
_diffrn_reflns_limit_l_max 12
_diffrn_reflns_limit_l_min -11
_diffrn_reflns_number 3400
_diffrn_reflns_theta_full 25.0
_diffrn_reflns_theta_max 25.0
_diffrn_reflns_theta_min 2.11
_diffrn_standards_decay_% 2
_diffrn_standards_interval_time 60
_diffrn_standards_number 3
_exptl_absorpt_coefficient_mu 1.614
_exptl_absorpt_correction_T_max 0.724
_exptl_absorpt_correction_T_min 0.648
_exptl_absorpt_correction_type empirical
_exptl_absorpt_process_details 'via \y scan (North et al., 1968)'
_exptl_crystal_colour Colorless
_exptl_crystal_density_diffrn 1.561
_exptl_crystal_density_method 'not measured'
_exptl_crystal_description Block
_exptl_crystal_F_000 832
_exptl_crystal_size_max 0.3
_exptl_crystal_size_mid 0.3
_exptl_crystal_size_min 0.2
_refine_diff_density_max 0.30
_refine_diff_density_min -0.26
_refine_ls_abs_structure_details 'Flack (1983), no Friedel pairs'
_refine_ls_abs_structure_Flack 0.00(7)
_refine_ls_extinction_method none
_refine_ls_goodness_of_fit_ref 0.97
_refine_ls_hydrogen_treatment constr
_refine_ls_matrix_type full
_refine_ls_number_parameters 365
_refine_ls_number_reflns 3207
_refine_ls_number_restraints 47
_refine_ls_restrained_S_all 0.99
_refine_ls_R_factor_all 0.042
_refine_ls_R_factor_gt 0.031
_refine_ls_shift/su_max 0.001
_refine_ls_shift/su_mean 0.000
_refine_ls_structure_factor_coef Fsqd
_refine_ls_weighting_details 'calc w = 1/[\s^2^(Fo^2^)+(0.0413P)^2^] where P = (Fo^2^+2Fc^2^)/3'
_refine_ls_weighting_scheme calc
_refine_ls_wR_factor_gt 0.066
_refine_ls_wR_factor_ref 0.071
_reflns_number_gt 2788
_reflns_number_total 3207
_reflns_threshold_expression I>2\s(I)
_cod_data_source_file su6096.cif
_cod_data_source_block I
_cod_depositor_comments
;
The following automatic conversions were performed:
'_symmetry_cell_setting' value 'Monoclinic' changed to 'monoclinic'
according to '/home/saulius/struct/CIF-dictionaries/cif_core.dic'
dictionary named 'cif_core.dic' version 2.4.1 from 2010-06-29.

Automatic conversion script
Id: cif_fix_enum 1527 2010-12-29 10:47:43Z saulius 

The following automatic conversions were performed:

'_symmetry_cell_setting' value 'Monoclinic' changed to 'monoclinic'
according to /home/saulius/struct/CIF-dictionaries/cif_core.dic
dictionary named 'cif_core.dic' version 2.4.1 from 2010-06-29.

Automatic conversion script
Id: cif_fix_values 1715 2011-07-08 13:25:40Z adriana 
;
_cod_original_cell_volume 1771.0(3)
_cod_original_sg_symbol_H-M 'P 21'
_cod_database_code 2203802
_cod_database_fobs_code 2203802

loop_
_symmetry_equiv_pos_as_xyz
'x, y, z'
'-x, y+1/2, -z'

loop_
_atom_site_label
_atom_site_fract_x
_atom_site_fract_y
_atom_site_fract_z
_atom_site_U_iso_or_equiv
_atom_site_adp_type
_atom_site_calc_flag
_atom_site_refinement_flags
_atom_site_occupancy
_atom_site_disorder_assembly
_atom_site_disorder_group
_atom_site_type_symbol
Sn1 0.92198(5) 0.50030(3) 0.75752(5) 0.05125(15) Uani d . 1 . . Sn
Sn2 0.75379(5) 0.12829(3) 0.57793(5) 0.05372(16) Uani d . 1 . . Sn
S1 0.7576(3) 0.46278(15) 0.8828(3) 0.0734(7) Uani d . 1 A . S
S2 0.6557(3) 0.30648(14) 0.8866(2) 0.0683(6) Uani d . 1 A . S
S3 0.6518(2) 0.15560(14) 0.7633(3) 0.0673(6) Uani d . 1 A . S
N1 0.8011(7) 0.3488(4) 0.7383(7) 0.0622(18) Uani d . 1 A . N
N2 0.7736(7) 0.2763(4) 0.7079(7) 0.0600(17) Uani d . 1 A . N
C1 1.1264(4) 0.4568(3) 0.8673(5) 0.055(2) Uani d G 1 A . C
C2 1.1551(5) 0.3827(3) 0.8748(5) 0.065(2) Uani d G 1 . . C
H2 1.0829 0.3496 0.8343 0.078 Uiso calc R 1 A . H
C3 1.2916(6) 0.3579(3) 0.9430(6) 0.082(3) Uani d G 1 A . C
H3 1.3108 0.3083 0.9480 0.098 Uiso calc R 1 . . H
C4 1.3995(4) 0.4072(4) 1.0036(5) 0.085(3) Uani d G 1 . . C
H4 1.4908 0.3907 1.0492 0.103 Uiso calc R 1 A . H
C5 1.3708(5) 0.4814(3) 0.9961(5) 0.077(3) Uani d G 1 A . C
H5 1.4429 0.5144 1.0367 0.092 Uiso calc R 1 . . H
C6 1.2342(5) 0.5062(3) 0.9280(5) 0.066(2) Uani d G 1 . . C
H6 1.2150 0.5558 0.9229 0.080 Uiso calc R 1 A . H
C7 0.9336(5) 0.6141(2) 0.8048(5) 0.054(2) Uani d G 1 A . C
C8 0.9607(6) 0.6372(3) 0.9404(5) 0.069(2) Uani d G 1 . . C
H8 0.9714 0.6032 1.0106 0.083 Uiso calc R 1 A . H
C9 0.9719(7) 0.7111(4) 0.9713(5) 0.086(3) Uani d G 1 A . C
H9 0.9901 0.7265 1.0621 0.103 Uiso calc R 1 . . H
C10 0.9559(6) 0.7618(3) 0.8665(7) 0.080(3) Uani d G 1 . . C
H10 0.9634 0.8112 0.8871 0.096 Uiso calc R 1 A . H
C11 0.9288(6) 0.7387(3) 0.7308(6) 0.075(3) Uani d G 1 A . C
H11 0.9181 0.7727 0.6607 0.090 Uiso calc R 1 . . H
C12 0.9176(6) 0.6649(3) 0.6999(4) 0.067(2) Uani d G 1 . . C
H12 0.8994 0.6494 0.6091 0.080 Uiso calc R 1 A . H
C13 0.8470(6) 0.4835(4) 0.5386(6) 0.055(2) Uani d PD 0.50 A 1 C
H13 0.8540 0.5306 0.4962 0.065 Uiso calc PR 0.50 A 1 H
C14 0.924(3) 0.4285(12) 0.477(3) 0.063(5) Uani d PDU 0.50 A 1 C
H14A 1.0003 0.4518 0.4530 0.076 Uiso calc PR 0.50 A 1 H
H14B 0.9634 0.3896 0.5420 0.076 Uiso calc PR 0.50 A 1 H
C15 0.812(5) 0.399(2) 0.348(4) 0.104(4) Uani d PD 0.50 A 1 C
H15A 0.8128 0.4264 0.2667 0.124 Uiso calc PR 0.50 A 1 H
H15B 0.8304 0.3483 0.3337 0.124 Uiso calc PR 0.50 A 1 H
C16 0.671(4) 0.408(2) 0.373(3) 0.102(11) Uani d PD 0.50 A 1 C
H16A 0.5995 0.4244 0.2891 0.122 Uiso calc PR 0.50 A 1 H
H16B 0.6409 0.3612 0.3990 0.122 Uiso calc PR 0.50 A 1 H
C17 0.6915(11) 0.4625(16) 0.488(3) 0.064(6) Uani d PD 0.50 A 1 C
H17A 0.6645 0.4414 0.5625 0.076 Uiso calc PR 0.50 A 1 H
H17B 0.6331 0.5050 0.4535 0.076 Uiso calc PR 0.50 A 1 H
C13' 0.8470(6) 0.4835(4) 0.5386(6) 0.055(2) Uani d PD 0.50 A 2 C
H13B 0.8848 0.5239 0.4984 0.065 Uiso calc PR 0.50 A 2 H
C14' 0.909(3) 0.4139(10) 0.498(3) 0.063(5) Uani d PD 0.50 A 2 C
H14C 1.0048 0.4221 0.4981 0.076 Uiso calc PR 0.50 A 2 H
H14D 0.9096 0.3748 0.5624 0.076 Uiso calc PR 0.50 A 2 H
C15' 0.811(5) 0.395(2) 0.354(3) 0.104(4) Uani d PD 0.50 A 2 C
H15C 0.8504 0.4137 0.2846 0.124 Uiso calc PR 0.50 A 2 H
H15D 0.8006 0.3429 0.3427 0.124 Uiso calc PR 0.50 A 2 H
C16' 0.670(4) 0.431(2) 0.337(3) 0.102(11) Uani d PD 0.50 A 2 C
H16C 0.5996 0.3937 0.3345 0.122 Uiso calc PR 0.50 A 2 H
H16D 0.6384 0.4581 0.2518 0.122 Uiso calc PR 0.50 A 2 H
C17' 0.6889(11) 0.4806(16) 0.460(3) 0.064(6) Uani d PD 0.50 A 2 C
H17C 0.6376 0.4619 0.5188 0.076 Uiso calc PR 0.50 A 2 H
H17D 0.6532 0.5288 0.4285 0.076 Uiso calc PR 0.50 A 2 H
C18 0.7455(8) 0.3725(5) 0.8276(8) 0.0548(19) Uani d . 1 . . C
C19 0.7011(8) 0.2467(5) 0.7787(8) 0.0538(19) Uani d . 1 . . C
C20 0.9765(4) 0.1451(3) 0.6541(5) 0.058(2) Uani d G 1 B . C
C21 1.0339(7) 0.2099(3) 0.6265(6) 0.078(3) Uani d G 1 . . C
H21 0.9748 0.2460 0.5745 0.094 Uiso calc R 1 B . H
C22 1.1796(8) 0.2210(4) 0.6765(7) 0.106(4) Uani d G 1 B . C
H22 1.2180 0.2643 0.6579 0.127 Uiso calc R 1 . . H
C23 1.2680(5) 0.1671(5) 0.7541(7) 0.112(5) Uani d G 1 . . C
H23 1.3655 0.1745 0.7876 0.135 Uiso calc R 1 B . H
C24 1.2106(6) 0.1023(5) 0.7818(6) 0.114(5) Uani d G 1 B . C
H24 1.2697 0.0663 0.8338 0.137 Uiso calc R 1 . . H
C25 1.0649(6) 0.0913(3) 0.7318(6) 0.075(3) Uani d G 1 . . C
H25 1.0265 0.0479 0.7503 0.090 Uiso calc R 1 B . H
C26 0.7115(6) 0.0139(2) 0.5572(5) 0.052(2) Uani d G 1 B . C
C27 0.7218(6) -0.0293(3) 0.6716(4) 0.075(3) Uani d G 1 . . C
H27 0.7479 -0.0087 0.7595 0.090 Uiso calc R 1 B . H
C28 0.6930(7) -0.1034(3) 0.6549(7) 0.088(3) Uani d G 1 B . C
H28 0.6999 -0.1323 0.7314 0.105 Uiso calc R 1 . . H
C29 0.6540(8) -0.1342(3) 0.5236(8) 0.090(3) Uani d G 1 . . C
H29 0.6347 -0.1837 0.5124 0.108 Uiso calc R 1 B . H
C30 0.6437(7) -0.0910(3) 0.4091(6) 0.086(3) Uani d G 1 B . C
H30 0.6176 -0.1116 0.3213 0.103 Uiso calc R 1 . . H
C31 0.6724(6) -0.0169(3) 0.4259(5) 0.065(2) Uani d G 1 . . C
H31 0.6655 0.0120 0.3493 0.078 Uiso calc R 1 B . H
C32 0.6357(7) 0.1858(5) 0.3977(6) 0.067(2) Uani d PD 0.50 B 3 C
H32 0.6534 0.2378 0.4167 0.080 Uiso calc PR 0.50 B 3 H
C33 0.6747(15) 0.1678(15) 0.2680(14) 0.067(5) Uani d PD 0.50 B 3 C
H33A 0.7522 0.1984 0.2629 0.080 Uiso calc PR 0.50 B 3 H
H33B 0.7030 0.1173 0.2690 0.080 Uiso calc PR 0.50 B 3 H
C34 0.543(2) 0.182(2) 0.1466(9) 0.105(7) Uani d PD 0.50 B 3 C
H34A 0.5558 0.2253 0.0970 0.126 Uiso calc PR 0.50 B 3 H
H34B 0.5231 0.1414 0.0834 0.126 Uiso calc PR 0.50 B 3 H
C35 0.4210(16) 0.1938(18) 0.2017(16) 0.094(6) Uani d PD 0.50 B 3 C
H35A 0.3415 0.1630 0.1528 0.113 Uiso calc PR 0.50 B 3 H
H35B 0.3901 0.2441 0.1900 0.113 Uiso calc PR 0.50 B 3 H
C36 0.4752(11) 0.174(2) 0.3543(17) 0.090(9) Uani d PD 0.50 B 3 C
H36A 0.4534 0.1237 0.3681 0.108 Uiso calc PR 0.50 B 3 H
H36B 0.4330 0.2051 0.4071 0.108 Uiso calc PR 0.50 B 3 H
C32' 0.6357(7) 0.1858(5) 0.3977(6) 0.067(2) Uani d PD 0.50 B 4 C
H32B 0.6292 0.2362 0.4264 0.080 Uiso calc PR 0.50 B 4 H
C33' 0.7016(15) 0.1887(16) 0.2825(14) 0.067(5) Uani d PD 0.50 B 4 C
H33C 0.7657 0.2298 0.2953 0.080 Uiso calc PR 0.50 B 4 H
H33D 0.7539 0.1444 0.2807 0.080 Uiso calc PR 0.50 B 4 H
C34' 0.577(3) 0.197(2) 0.1497(10) 0.105(7) Uani d PD 0.50 B 4 C
H34C 0.5576 0.2480 0.1274 0.126 Uiso calc PR 0.50 B 4 H
H34D 0.5980 0.1735 0.0733 0.126 Uiso calc PR 0.50 B 4 H
C35' 0.4526(14) 0.1607(17) 0.1767(14) 0.094(6) Uani d PD 0.50 B 4 C
H35C 0.3663 0.1879 0.1326 0.113 Uiso calc PR 0.50 B 4 H
H35D 0.4404 0.1116 0.1399 0.113 Uiso calc PR 0.50 B 4 H
C36' 0.4839(16) 0.159(2) 0.3316(16) 0.094(6) Uani d PD 0.50 B 4 C
H36C 0.4738 0.1103 0.3622 0.113 Uiso calc PR 0.50 B 4 H
H36D 0.4186 0.1908 0.3575 0.113 Uiso calc PR 0.50 B 4 H

loop_
_atom_site_aniso_label
_atom_site_aniso_U_11
_atom_site_aniso_U_22
_atom_site_aniso_U_33
_atom_site_aniso_U_12
_atom_site_aniso_U_13
_atom_site_aniso_U_23
Sn1 0.0508(3) 0.0541(3) 0.0468(3) 0.0008(3) 0.0130(2) 0.0044(3)
Sn2 0.0461(3) 0.0582(3) 0.0543(3) -0.0010(3) 0.0129(2) -0.0021(3)
S1 0.0893(17) 0.0573(13) 0.0905(16) -0.0066(12) 0.0526(14) -0.0080(12)
S2 0.0821(16) 0.0577(13) 0.0861(15) 0.0018(12) 0.0564(13) 0.0021(12)
S3 0.0692(14) 0.0569(13) 0.0893(16) -0.0039(11) 0.0444(12) -0.0024(11)
N1 0.062(4) 0.059(5) 0.076(5) 0.004(4) 0.036(4) 0.005(4)
N2 0.061(4) 0.062(5) 0.067(4) 0.006(4) 0.035(4) 0.000(4)
C1 0.060(5) 0.065(5) 0.037(4) 0.005(4) 0.012(4) 0.004(4)
C2 0.068(6) 0.060(6) 0.063(5) 0.008(5) 0.015(4) 0.008(4)
C3 0.086(7) 0.080(7) 0.070(6) 0.024(6) 0.012(5) -0.005(5)
C4 0.080(7) 0.115(9) 0.053(5) 0.031(7) 0.010(5) -0.017(5)
C5 0.060(5) 0.088(8) 0.073(6) 0.008(5) 0.010(4) -0.011(5)
C6 0.059(5) 0.069(6) 0.066(5) 0.007(5) 0.013(4) -0.004(5)
C7 0.041(4) 0.058(6) 0.060(5) 0.002(4) 0.011(3) 0.018(4)
C8 0.080(6) 0.063(6) 0.057(5) 0.004(5) 0.010(4) 0.005(5)
C9 0.084(7) 0.078(7) 0.085(7) -0.006(6) 0.011(5) -0.029(6)
C10 0.074(6) 0.051(5) 0.114(8) -0.006(5) 0.029(6) -0.007(6)
C11 0.082(7) 0.066(6) 0.084(7) 0.008(5) 0.037(5) 0.024(5)
C12 0.069(6) 0.060(6) 0.075(6) 0.002(5) 0.030(5) 0.004(5)
C13 0.056(4) 0.063(6) 0.044(4) -0.001(4) 0.015(3) 0.002(4)
C14 0.068(7) 0.077(8) 0.053(7) -0.004(6) 0.031(5) 0.013(7)
C15 0.145(11) 0.087(8) 0.079(7) -0.007(8) 0.036(8) -0.023(7)
C16 0.081(9) 0.11(2) 0.098(17) -0.019(13) 0.002(11) -0.008(17)
C17 0.062(5) 0.075(15) 0.041(11) 0.013(6) -0.002(5) 0.024(10)
C13' 0.056(4) 0.063(6) 0.044(4) -0.001(4) 0.015(3) 0.002(4)
C14' 0.068(7) 0.077(8) 0.053(7) -0.004(6) 0.031(5) 0.013(7)
C15' 0.145(11) 0.087(8) 0.079(7) -0.007(8) 0.036(8) -0.023(7)
C16' 0.081(9) 0.11(2) 0.098(17) -0.019(13) 0.002(11) -0.008(17)
C17' 0.062(5) 0.075(15) 0.041(11) 0.013(6) -0.002(5) 0.024(10)
C18 0.053(4) 0.058(5) 0.060(5) 0.003(4) 0.027(4) 0.005(4)
C19 0.047(4) 0.061(5) 0.060(5) 0.007(4) 0.026(4) 0.006(4)
C20 0.046(4) 0.081(7) 0.048(4) 0.000(4) 0.014(4) -0.020(4)
C21 0.063(6) 0.107(8) 0.073(6) -0.024(6) 0.033(5) -0.022(6)
C22 0.084(8) 0.140(11) 0.111(9) -0.050(8) 0.056(7) -0.066(8)
C23 0.052(6) 0.174(15) 0.112(9) -0.021(8) 0.030(6) -0.069(10)
C24 0.055(6) 0.168(14) 0.100(8) 0.031(7) -0.004(6) -0.053(8)
C25 0.051(5) 0.100(8) 0.069(6) 0.007(5) 0.012(4) -0.028(5)
C26 0.039(4) 0.055(5) 0.061(5) 0.004(4) 0.015(3) 0.003(4)
C27 0.084(7) 0.073(7) 0.079(6) 0.008(5) 0.041(5) 0.008(5)
C28 0.112(9) 0.061(6) 0.102(8) 0.009(6) 0.052(7) 0.021(6)
C29 0.097(8) 0.066(7) 0.114(9) 0.005(6) 0.043(7) -0.004(7)
C30 0.087(7) 0.064(6) 0.100(8) 0.005(5) 0.022(6) -0.030(6)
C31 0.073(6) 0.065(6) 0.057(5) 0.001(5) 0.020(4) -0.001(4)
C32 0.066(6) 0.065(6) 0.062(5) 0.007(5) 0.012(4) 0.008(4)
C33 0.043(7) 0.065(16) 0.086(7) -0.033(8) 0.012(6) 0.008(7)
C34 0.055(13) 0.18(2) 0.066(6) -0.035(14) 0.002(6) 0.030(8)
C35 0.054(8) 0.16(2) 0.073(7) 0.024(9) 0.021(6) 0.013(9)
C36 0.062(13) 0.11(2) 0.104(17) 0.034(13) 0.037(12) 0.026(16)
C32' 0.066(6) 0.065(6) 0.062(5) 0.007(5) 0.012(4) 0.008(4)
C33' 0.043(7) 0.065(16) 0.086(7) -0.033(8) 0.012(6) 0.008(7)
C34' 0.055(13) 0.18(2) 0.066(6) -0.035(14) 0.002(6) 0.030(8)
C35' 0.054(8) 0.16(2) 0.073(7) 0.024(9) 0.021(6) 0.013(9)
C36' 0.054(8) 0.16(2) 0.073(7) 0.024(9) 0.021(6) 0.013(9)

loop_
_atom_type_symbol
_atom_type_description
_atom_type_scat_dispersion_real
_atom_type_scat_dispersion_imag
_atom_type_scat_source
C C 0.0033 0.0016 'International Tables Vol C Tables 4.2.6.8 and 6.1.1.4'
H H 0.0000 0.0000 'International Tables Vol C Tables 4.2.6.8 and 6.1.1.4'
N N 0.0061 0.0033 'International Tables Vol C Tables 4.2.6.8 and 6.1.1.4'
S S 0.1246 0.1234 'International Tables Vol C Tables 4.2.6.8 and 6.1.1.4'
Sn Sn -0.6537 1.4246 'International Tables Vol C Tables 4.2.6.8 and 6.1.1.4'

loop_
_geom_angle_atom_site_label_1
_geom_angle_atom_site_label_2
_geom_angle_atom_site_label_3
_geom_angle
_geom_angle_publ_flag
C1 Sn1 C7 105.9(2) yes
C1 Sn1 C13 116.5(2) yes
C1 Sn1 S1 107.6(2) yes
C7 Sn1 C13 110.6(2) yes
C7 Sn1 S1 98.7(2) yes
C13 Sn1 S1 115.7(2) yes
C20 Sn2 C26 109.2(2) yes
C20 Sn2 C32 117.8(3) yes
C20 Sn2 S3 109.3(2) yes
C26 Sn2 C32 111.5(3) yes
C26 Sn2 S3 99.1(2) yes
C32 Sn2 S3 108.3(2) yes
C18 S1 Sn1 94.9(3) no
C19 S2 C18 87.2(4) no
C19 S3 Sn2 95.2(3) no
C18 N1 N2 112.8(7) no
C19 N2 N1 112.8(7) no
C2 C1 C6 120.0 no
C2 C1 Sn1 122.7(3) no
C6 C1 Sn1 117.3(3) no
C3 C2 C1 120.0 no
C3 C2 H2 120.0 no
C1 C2 H2 120.0 no
C2 C3 C4 120.0 no
C2 C3 H3 120.0 no
C4 C3 H3 120.0 no
C3 C4 C5 120.0 no
C3 C4 H4 120.0 no
C5 C4 H4 120.0 no
C6 C5 C4 120.0 no
C6 C5 H5 120.0 no
C4 C5 H5 120.0 no
C5 C6 C1 120.0 no
C5 C6 H6 120.0 no
C1 C6 H6 120.0 no
C8 C7 C12 120.0 no
C8 C7 Sn1 120.1(3) no
C12 C7 Sn1 119.9(3) no
C9 C8 C7 120.0 no
C9 C8 H8 120.0 no
C7 C8 H8 120.0 no
C8 C9 C10 120.0 no
C8 C9 H9 120.0 no
C10 C9 H9 120.0 no
C9 C10 C11 120.0 no
C9 C10 H10 120.0 no
C11 C10 H10 120.0 no
C12 C11 C10 120.0 no
C12 C11 H11 120.0 no
C10 C11 H11 120.0 no
C11 C12 C7 120.0 no
C11 C12 H12 120.0 no
C7 C12 H12 120.0 no
C17 C13 C14 106.5(6) no
C17 C13 Sn1 111.6(12) no
C14 C13 Sn1 118.5(12) no
C17 C13 H13 106.5 no
C14 C13 H13 106.5 no
Sn1 C13 H13 106.5 no
C15 C14 C13 105.6(7) no
C15 C14 H14A 110.6 no
C13 C14 H14A 110.6 no
C15 C14 H14B 110.6 no
C13 C14 H14B 110.6 no
H14A C14 H14B 108.7 no
C16 C15 C14 106.0(8) no
C16 C15 H15A 110.5 no
C14 C15 H15A 110.5 no
C16 C15 H15B 110.5 no
C14 C15 H15B 110.5 no
H15A C15 H15B 108.7 no
C17 C16 C15 107.5(6) no
C17 C16 H16A 110.2 no
C15 C16 H16A 110.2 no
C17 C16 H16B 110.2 no
C15 C16 H16B 110.2 no
H16A C16 H16B 108.5 no
C16 C17 C13 107.6(5) no
C16 C17 H17A 110.2 no
C13 C17 H17A 110.2 no
C16 C17 H17B 110.2 no
C13 C17 H17B 110.2 no
H17A C17 H17B 108.5 no
C15' C14' H14C 110.7 no
C15' C14' H14D 110.7 no
H14C C14' H14D 108.8 no
C16' C15' C14' 106.8(7) no
C16' C15' H15C 110.4 no
C14' C15' H15C 110.4 no
C16' C15' H15D 110.4 no
C14' C15' H15D 110.4 no
H15C C15' H15D 108.6 no
C15' C16' C17' 107.9(5) no
C15' C16' H16C 110.1 no
C17' C16' H16C 110.1 no
C15' C16' H16D 110.1 no
C17' C16' H16D 110.1 no
H16C C16' H16D 108.4 no
C16' C17' H17C 110.4 no
C16' C17' H17D 110.4 no
H17C C17' H17D 108.6 no
N1 C18 S2 113.6(6) no
N1 C18 S1 123.4(6) no
S2 C18 S1 123.0(5) no
N2 C19 S2 113.6(6) no
N2 C19 S3 123.1(6) no
S2 C19 S3 123.3(5) no
C21 C20 C25 120.0 no
C21 C20 Sn2 120.0(3) no
C25 C20 Sn2 120.0(3) no
C20 C21 C22 120.0 no
C20 C21 H21 120.0 no
C22 C21 H21 120.0 no
C23 C22 C21 120.0 no
C23 C22 H22 120.0 no
C21 C22 H22 120.0 no
C22 C23 C24 120.0 no
C22 C23 H23 120.0 no
C24 C23 H23 120.0 no
C23 C24 C25 120.0 no
C23 C24 H24 120.0 no
C25 C24 H24 120.0 no
C24 C25 C20 120.0 no
C24 C25 H25 120.0 no
C20 C25 H25 120.0 no
C27 C26 C31 120.0 no
C27 C26 Sn2 121.3(3) no
C31 C26 Sn2 118.7(3) no
C28 C27 C26 120.0 no
C28 C27 H27 120.0 no
C26 C27 H27 120.0 no
C27 C28 C29 120.0 no
C27 C28 H28 120.0 no
C29 C28 H28 120.0 no
C30 C29 C28 120.0 no
C30 C29 H29 120.0 no
C28 C29 H29 120.0 no
C29 C30 C31 120.0 no
C29 C30 H30 120.0 no
C31 C30 H30 120.0 no
C30 C31 C26 120.0 no
C30 C31 H31 120.0 no
C26 C31 H31 120.0 no
C36 C32 C33 104.6(7) no
C36 C32 Sn2 114.6(11) no
C33 C32 Sn2 114.8(9) no
C36 C32 H32 107.5 no
C33 C32 H32 107.5 no
Sn2 C32 H32 107.5 no
C34 C33 C32 105.9(7) no
C34 C33 H33A 110.6 no
C32 C33 H33A 110.6 no
C34 C33 H33B 110.6 no
C32 C33 H33B 110.6 no
H33A C33 H33B 108.7 no
C35 C34 C33 108.1(5) no
C35 C34 H34A 110.1 no
C33 C34 H34A 110.1 no
C35 C34 H34B 110.1 no
C33 C34 H34B 110.1 no
H34A C34 H34B 108.4 no
C34 C35 C36 106.7(7) no
C34 C35 H35A 110.4 no
C36 C35 H35A 110.4 no
C34 C35 H35B 110.4 no
C36 C35 H35B 110.4 no
H35A C35 H35B 108.6 no
C35 C36 C32 104.7(7) no
C35 C36 H36A 110.8 no
C32 C36 H36A 110.8 no
C35 C36 H36B 110.8 no
C32 C36 H36B 110.8 no
H36A C36 H36B 108.9 no
C34' C33' H33C 110.7 no
C34' C33' H33D 110.7 no
H33C C33' H33D 108.8 no
C35' C34' C33' 105.9(8) no
C35' C34' H34C 110.6 no
C33' C34' H34C 110.6 no
C35' C34' H34D 110.6 no
C33' C34' H34D 110.6 no
H34C C34' H34D 108.7 no
C36' C35' C34' 107.2(7) no
C36' C35' H35C 110.3 no
C34' C35' H35C 110.3 no
C36' C35' H35D 110.3 no
C34' C35' H35D 110.3 no
H35C C35' H35D 108.5 no
C35' C36' H36C 110.2 no
C35' C36' H36D 110.2 no
H36C C36' H36D 108.5 no

loop_
_geom_bond_atom_site_label_1
_geom_bond_atom_site_label_2
_geom_bond_distance
_geom_bond_publ_flag
Sn1 C1 2.137(4) yes
Sn1 C7 2.142(5) yes
Sn1 C13 2.138(6) yes
Sn1 S1 2.481(2) yes
Sn2 C20 2.124(4) yes
Sn2 C26 2.141(5) yes
Sn2 C32 2.119(7) yes
Sn2 S3 2.473(2) yes
S1 C18 1.744(9) no
S2 C19 1.718(8) no
S2 C18 1.727(8) no
S3 C19 1.738(9) no
N1 C18 1.288(9) no
N1 N2 1.374(9) no
N2 C19 1.296(10) no
C1 C2 1.3900 no
C1 C6 1.3900 no
C2 C3 1.3900 no
C2 H2 0.9300 no
C3 C4 1.3900 no
C3 H3 0.9300 no
C4 C5 1.3900 no
C4 H4 0.9300 no
C5 C6 1.3900 no
C5 H5 0.9300 no
C6 H6 0.9300 no
C7 C8 1.3900 no
C7 C12 1.3900 no
C8 C9 1.3900 no
C8 H8 0.9300 no
C9 C10 1.3900 no
C9 H9 0.9300 no
C10 C11 1.3900 no
C10 H10 0.9300 no
C11 C12 1.3900 no
C11 H11 0.9300 no
C12 H12 0.9300 no
C13 C17 1.517(9) no
C13 C14 1.524(9) no
C13 H13 0.9800 no
C14 C15 1.523(9) no
C14 H14A 0.9700 no
C14 H14B 0.9700 no
C15 C16 1.516(10) no
C15 H15A 0.9700 no
C15 H15B 0.9700 no
C16 C17 1.512(9) no
C16 H16A 0.9700 no
C16 H16B 0.9700 no
C17 H17A 0.9700 no
C17 H17B 0.9700 no
C14' C15' 1.521(10) no
C14' H14C 0.9700 no
C14' H14D 0.9700 no
C15' C16' 1.511(9) no
C15' H15C 0.9700 no
C15' H15D 0.9700 no
C16' C17' 1.515(9) no
C16' H16C 0.9700 no
C16' H16D 0.9700 no
C17' H17C 0.9700 no
C17' H17D 0.9700 no
C20 C21 1.3900 no
C20 C25 1.3900 no
C21 C22 1.3900 no
C21 H21 0.9300 no
C22 C23 1.3900 no
C22 H22 0.9300 no
C23 C24 1.3900 no
C23 H23 0.9300 no
C24 C25 1.3900 no
C24 H24 0.9300 no
C25 H25 0.9300 no
C26 C27 1.3900 no
C26 C31 1.3900 no
C27 C28 1.3900 no
C27 H27 0.9300 no
C28 C29 1.3900 no
C28 H28 0.9300 no
C29 C30 1.3900 no
C29 H29 0.9300 no
C30 C31 1.3900 no
C30 H30 0.9300 no
C31 H31 0.9300 no
C32 C36 1.531(9) no
C32 C33 1.532(9) no
C32 H32 0.9800 no
C33 C34 1.511(9) no
C33 H33A 0.9700 no
C33 H33B 0.9700 no
C34 C35 1.508(9) no
C34 H34A 0.9700 no
C34 H34B 0.9700 no
C35 C36 1.519(9) no
C35 H35A 0.9700 no
C35 H35B 0.9700 no
C36 H36A 0.9700 no
C36 H36B 0.9700 no
C33' C34' 1.519(9) no
C33' H33C 0.9700 no
C33' H33D 0.9700 no
C34' C35' 1.514(10) no
C34' H34C 0.9700 no
C34' H34D 0.9700 no
C35' C36' 1.511(9) no
C35' H35C 0.9700 no
C35' H35D 0.9700 no
C36' H36C 0.9700 no
C36' H36D 0.9700 no

loop_
_geom_torsion_atom_site_label_1
_geom_torsion_atom_site_label_2
_geom_torsion_atom_site_label_3
_geom_torsion_atom_site_label_4
_geom_torsion
_geom_torsion_publ_flag
C1 Sn1 S1 C18 -74.3(3) no
C13 Sn1 S1 C18 57.9(4) no
C7 Sn1 S1 C18 175.9(3) no
C32 Sn2 S3 C19 -67.0(4) no
C20 Sn2 S3 C19 62.5(3) no
C26 Sn2 S3 C19 176.6(3) no
C18 N1 N2 C19 -2.0(10) no
C13 Sn1 C1 C2 -64.2(4) no
C7 Sn1 C1 C2 172.4(3) no
S1 Sn1 C1 C2 67.6(3) no
C13 Sn1 C1 C6 113.2(3) no
C7 Sn1 C1 C6 -10.2(3) no
S1 Sn1 C1 C6 -115.0(3) no
Sn1 C1 C2 C3 177.3(4) no
Sn1 C1 C6 C5 -177.5(3) no
C1 Sn1 C7 C8 -61.9(3) no
C13 Sn1 C7 C8 171.0(3) no
S1 Sn1 C7 C8 49.3(3) no
C1 Sn1 C7 C12 116.4(3) no
C13 Sn1 C7 C12 -10.6(4) no
S1 Sn1 C7 C12 -132.4(3) no
Sn1 C7 C8 C9 178.3(4) no
C8 C7 C12 C11 0.0 no
Sn1 C7 C12 C11 -178.3(4) no
C1 Sn1 C13 C17 137.7(13) no
C7 Sn1 C13 C17 -101.4(13) no
S1 Sn1 C13 C17 9.8(13) no
C1 Sn1 C13 C14 13.5(13) no
C7 Sn1 C13 C14 134.4(13) no
S1 Sn1 C13 C14 -114.4(13) no
C17 C13 C14 C15 24(2) no
Sn1 C13 C14 C15 151(2) no
C13 C14 C15 C16 -26(3) no
C14 C15 C16 C17 18(3) no
C15 C16 C17 C13 -4(3) no
C14 C13 C17 C16 -13(3) no
Sn1 C13 C17 C16 -143(2) no
C14' C15' C16' C17' 10(4) no
N2 N1 C18 S2 1.3(9) no
N2 N1 C18 S1 -178.0(6) no
C19 S2 C18 N1 -0.3(7) no
C19 S2 C18 S1 179.0(5) no
Sn1 S1 C18 N1 -6.3(7) no
Sn1 S1 C18 S2 174.4(5) no
N1 N2 C19 S2 1.7(9) no
N1 N2 C19 S3 -179.5(6) no
C18 S2 C19 N2 -0.8(6) no
C18 S2 C19 S3 -179.6(5) no
Sn2 S3 C19 N2 -2.7(7) no
Sn2 S3 C19 S2 176.0(5) no
C32 Sn2 C20 C21 26.0(4) no
C26 Sn2 C20 C21 154.5(3) no
S3 Sn2 C20 C21 -98.1(3) no
C32 Sn2 C20 C25 -154.1(3) no
C26 Sn2 C20 C25 -25.5(3) no
S3 Sn2 C20 C25 81.9(3) no
Sn2 C20 C21 C22 179.9(4) no
Sn2 C20 C25 C24 -179.9(4) no
C32 Sn2 C26 C27 -150.9(3) no
C20 Sn2 C26 C27 77.2(3) no
S3 Sn2 C26 C27 -37.0(3) no
C32 Sn2 C26 C31 28.8(4) no
C20 Sn2 C26 C31 -103.1(3) no
S3 Sn2 C26 C31 142.7(3) no
Sn2 C26 C27 C28 179.7(4) no
Sn2 C26 C31 C30 -179.7(4) no
C20 Sn2 C32 C36 -176.7(13) no
C26 Sn2 C32 C36 55.9(13) no
S3 Sn2 C32 C36 -52.2(13) no
C20 Sn2 C32 C33 62.2(11) no
C26 Sn2 C32 C33 -65.2(11) no
S3 Sn2 C32 C33 -173.3(10) no
C36 C32 C33 C34 27(2) no
Sn2 C32 C33 C34 152.9(18) no
C32 C33 C34 C35 -11(3) no
C33 C34 C35 C36 -9(3) no
C34 C35 C36 C32 25(3) no
C33 C32 C36 C35 -32(2) no
Sn2 C32 C36 C35 -158.5(14) no
C33' C34' C35' C36' 22(3) no
